data_4317429
loop_
_publ_author_name
'Adrien P. C\^ot\'e'
'Michael J. Ferguson'
'Kashif A. Khan'
'Gary D. Enright'
'Angela D. Kulynych'
'Sean A. Dalrymple'
'George K. H. Shimizu'

_publ_section_title
;
 Intercalation of Alcohols in Ag Sulfonates: Topotactic Behavior Despite
 Flexible Layers
;
_journal_name_full 'Inorganic Chemistry'
_journal_page_first 287
_journal_page_last 292
_journal_paper_doi 10.1021/ic010800q
_journal_volume 41
_journal_year 2002
_chemical_formula_sum 'C4 H6 Ag2 F6 O7 S2'
_chemical_formula_weight 559.95
_chemical_name_systematic
;
  ?
;
_space_group_IT_number 2
_symmetry_cell_setting triclinic
_symmetry_space_group_name_Hall '-P 1'
_symmetry_space_group_name_H-M 'P -1'
_atom_sites_solution_hydrogens geom
_atom_sites_solution_primary direct
_atom_sites_solution_secondary difmap
_audit_creation_method SHELXL-97
_cell_angle_alpha 116.869(10)
_cell_angle_beta 90.460(10)
_cell_angle_gamma 99.586(10)
_cell_formula_units_Z 2
_cell_length_a 5.345(7)
_cell_length_b 11.3098(15)
_cell_length_c 12.0044(16)
_cell_measurement_temperature 173(2)
_cell_volume 635.4(8)
_computing_structure_refinement 'SHELXL-97 (Sheldrick, 1997)'
_computing_structure_solution 'SHELXS-97 (Sheldrick, 1990)'
_diffrn_ambient_temperature 173(2)
_diffrn_measured_fraction_theta_full 0.971
_diffrn_measured_fraction_theta_max 0.971
_diffrn_radiation_monochromator graphite
_diffrn_radiation_source 'fine-focus sealed tube'
_diffrn_radiation_wavelength 0.70930
_diffrn_reflns_av_R_equivalents 0.0553
_diffrn_reflns_av_sigmaI/netI 0.0708
_diffrn_reflns_limit_h_max 7
_diffrn_reflns_limit_h_min -7
_diffrn_reflns_limit_k_max 15
_diffrn_reflns_limit_k_min -15
_diffrn_reflns_limit_l_max 16
_diffrn_reflns_limit_l_min -16
_diffrn_reflns_number 7474
_diffrn_reflns_theta_full 28.77
_diffrn_reflns_theta_max 28.77
_diffrn_reflns_theta_min 1.91
_exptl_absorpt_coefficient_mu 3.516
_exptl_absorpt_correction_T_max 0.9019
_exptl_absorpt_correction_T_min 0.3337
_exptl_crystal_density_diffrn 2.926
_exptl_crystal_density_method 'not measured'
_exptl_crystal_F_000 532
_exptl_crystal_size_max 0.40
_exptl_crystal_size_mid 0.20
_exptl_crystal_size_min 0.03
_refine_diff_density_max 2.198
_refine_diff_density_min -1.339
_refine_diff_density_rms 0.233
_refine_ls_extinction_method none
_refine_ls_goodness_of_fit_ref 1.111
_refine_ls_hydrogen_treatment mixed
_refine_ls_matrix_type full
_refine_ls_number_parameters 195
_refine_ls_number_reflns 3228
_refine_ls_number_restraints 0
_refine_ls_restrained_S_all 1.111
_refine_ls_R_factor_all 0.0673
_refine_ls_R_factor_gt 0.0529
_refine_ls_shift/su_max 0.000
_refine_ls_shift/su_mean 0.000
_refine_ls_structure_factor_coef Fsqd
_refine_ls_weighting_details 'calc w=1/[\s^2^(Fo^2^)+(0.0421P)^2^+3.0532P] where P=(Fo^2^+2Fc^2^)/3'
_refine_ls_weighting_scheme calc
_refine_ls_wR_factor_gt 0.1217
_refine_ls_wR_factor_ref 0.1300
_reflns_number_gt 2661
_reflns_number_total 3228
_reflns_threshold_expression >2sigma(I)
_cod_data_source_file ic010800q.cif
_cod_data_source_block gks17
_cod_original_cell_volume 635.5(8)
_cod_database_code 4317429

loop_
_symmetry_equiv_pos_as_xyz
'x, y, z'
'-x, -y, -z'

loop_
_atom_site_label
_atom_site_type_symbol
_atom_site_fract_x
_atom_site_fract_y
_atom_site_fract_z
_atom_site_U_iso_or_equiv
_atom_site_adp_type
_atom_site_occupancy
_atom_site_symmetry_multiplicity
_atom_site_calc_flag
_atom_site_refinement_flags
_atom_site_disorder_assembly
_atom_site_disorder_group
Ag1 Ag 0.88329(9) 0.17958(5) 0.49587(5) 0.02721(16) Uani 1 1 d . . .
Ag2 Ag 1.45415(9) 0.35299(5) 0.47631(5) 0.02415(15) Uani 1 1 d . . .
S1 S 0.3737(3) 0.15499(15) 0.66746(15) 0.0178(3) Uani 1 1 d . . .
S2 S 1.9726(3) 0.44568(15) 0.33177(15) 0.0178(3) Uani 1 1 d . . .
O1 O 0.5181(9) 0.2281(5) 0.6085(5) 0.0247(10) Uani 1 1 d . . .
O2 O 0.4479(10) 0.0290(5) 0.6426(5) 0.0260(10) Uani 1 1 d . . .
O3 O 0.1027(9) 0.1453(5) 0.6542(5) 0.0277(11) Uani 1 1 d . . .
O4 O 1.8943(9) 0.5757(5) 0.3896(5) 0.0241(10) Uani 1 1 d . . .
O5 O 2.2434(9) 0.4522(5) 0.3513(5) 0.0246(10) Uani 1 1 d . . .
O6 O 1.8127(9) 0.3416(5) 0.3517(4) 0.0238(10) Uani 1 1 d . . .
O7 O 1.2042(9) 0.1279(5) 0.3522(5) 0.0227(10) Uani 1 1 d . . .
F1 F 0.7159(9) 0.2710(5) 0.8577(5) 0.0413(11) Uani 1 1 d . . .
F2 F 0.3485(10) 0.2049(5) 0.9000(4) 0.0471(13) Uani 1 1 d . . .
F3 F 0.4192(11) 0.3807(5) 0.8716(5) 0.0525(14) Uani 1 1 d . . .
F4 F 1.6677(9) 0.3822(5) 0.1363(4) 0.0386(11) Uani 1 1 d . . .
F5 F 2.0494(10) 0.4737(5) 0.1304(5) 0.0462(13) Uani 1 1 d . . .
F6 F 1.9668(11) 0.2675(5) 0.0983(4) 0.0443(12) Uani 1 1 d . . .
C1 C 0.4710(14) 0.2600(7) 0.8341(6) 0.0259(14) Uani 1 1 d . . .
C2 C 1.9126(14) 0.3892(7) 0.1641(6) 0.0247(14) Uani 1 1 d . . .
C3 C 1.1189(14) 0.0682(8) 0.2196(7) 0.0295(15) Uani 1 1 d . . .
H2 H 0.9803 0.1111 0.2085 0.035 Uiso 1 1 calc R . .
H3 H 1.0494 -0.0293 0.1882 0.035 Uiso 1 1 calc R . .
C4 C 1.3310(15) 0.0852(9) 0.1445(8) 0.0370(18) Uani 1 1 d . . .
H4 H 1.4002 0.1815 0.1754 0.055 Uiso 1 1 calc R . .
H5 H 1.2660 0.0453 0.0561 0.055 Uiso 1 1 calc R . .
H6 H 1.4658 0.0398 0.1529 0.055 Uiso 1 1 calc R . .
H1 H 1.28(2) 0.081(11) 0.356(10) 0.05(3) Uiso 1 1 d . . .

loop_
_atom_site_aniso_label
_atom_site_aniso_U_11
_atom_site_aniso_U_22
_atom_site_aniso_U_33
_atom_site_aniso_U_23
_atom_site_aniso_U_13
_atom_site_aniso_U_12
Ag1 0.0166(3) 0.0298(3) 0.0317(3) 0.0116(2) 0.0047(2) 0.00298(19)
Ag2 0.0181(3) 0.0228(3) 0.0343(3) 0.0159(2) 0.0046(2) 0.00265(17)
S1 0.0164(7) 0.0189(7) 0.0188(7) 0.0089(6) 0.0028(6) 0.0048(5)
S2 0.0143(7) 0.0217(7) 0.0170(7) 0.0084(6) 0.0024(5) 0.0036(5)
O1 0.023(2) 0.027(2) 0.029(3) 0.016(2) 0.007(2) 0.0069(18)
O2 0.032(3) 0.020(2) 0.026(3) 0.008(2) 0.003(2) 0.0104(18)
O3 0.014(2) 0.038(3) 0.038(3) 0.024(2) 0.005(2) 0.0044(18)
O4 0.021(2) 0.023(2) 0.027(3) 0.009(2) 0.0046(19) 0.0070(17)
O5 0.017(2) 0.031(2) 0.025(2) 0.012(2) 0.0032(18) 0.0052(18)
O6 0.023(2) 0.027(2) 0.022(2) 0.013(2) 0.0068(19) 0.0022(18)
O7 0.019(2) 0.027(2) 0.027(3) 0.015(2) 0.0017(19) 0.0093(18)
F1 0.026(2) 0.055(3) 0.034(3) 0.016(2) -0.0043(19) -0.002(2)
F2 0.046(3) 0.062(3) 0.026(2) 0.022(2) 0.004(2) -0.013(2)
F3 0.067(4) 0.029(2) 0.042(3) -0.002(2) 0.004(3) 0.015(2)
F4 0.031(2) 0.051(3) 0.033(2) 0.020(2) -0.0081(19) 0.004(2)
F5 0.049(3) 0.060(3) 0.036(3) 0.033(3) 0.009(2) -0.007(2)
F6 0.068(4) 0.040(3) 0.023(2) 0.008(2) 0.011(2) 0.024(2)
C1 0.027(3) 0.029(3) 0.015(3) 0.007(3) 0.002(3) -0.001(3)
C2 0.030(4) 0.031(3) 0.017(3) 0.013(3) 0.006(3) 0.009(3)
C3 0.024(3) 0.035(4) 0.033(4) 0.020(3) 0.003(3) 0.003(3)
C4 0.030(4) 0.048(5) 0.031(4) 0.016(4) 0.009(3) 0.008(3)

loop_
_atom_type_symbol
_atom_type_description
_atom_type_scat_dispersion_real
_atom_type_scat_dispersion_imag
_atom_type_scat_source
C C 0.0033 0.0016 'International Tables Vol C Tables 4.2.6.8 and 6.1.1.4'
H H 0.0000 0.0000 'International Tables Vol C Tables 4.2.6.8 and 6.1.1.4'
F F 0.0171 0.0103 'International Tables Vol C Tables 4.2.6.8 and 6.1.1.4'
O O 0.0106 0.0060 'International Tables Vol C Tables 4.2.6.8 and 6.1.1.4'
Ag Ag -0.8971 1.1015 'International Tables Vol C Tables 4.2.6.8 and 6.1.1.4'
S S 0.1246 0.1234 'International Tables Vol C Tables 4.2.6.8 and 6.1.1.4'

loop_
_geom_angle_atom_site_label_1
_geom_angle_atom_site_label_2
_geom_angle_atom_site_label_3
_geom_angle
_geom_angle_site_symmetry_1
_geom_angle_site_symmetry_3
_geom_angle_publ_flag
O1 Ag1 O7 169.82(17) . . ?
O1 Ag1 O3 93.79(18) . 1_655 ?
O7 Ag1 O3 96.14(18) . 1_655 ?
O1 Ag1 O4 91.68(16) . 2_866 ?
O7 Ag1 O4 91.01(16) . 2_866 ?
O3 Ag1 O4 87.19(17) 1_655 2_866 ?
O1 Ag1 O2 78.99(17) . 2_656 ?
O7 Ag1 O2 95.36(18) . 2_656 ?
O3 Ag1 O2 110.77(17) 1_655 2_656 ?
O4 Ag1 O2 160.09(15) 2_866 2_656 ?
O1 Ag1 Ag2 51.19(12) . 1_455 ?
O7 Ag1 Ag2 120.35(13) . 1_455 ?
O3 Ag1 Ag2 139.08(13) 1_655 1_455 ?
O4 Ag1 Ag2 75.20(12) 2_866 1_455 ?
O2 Ag1 Ag2 85.33(12) 2_656 1_455 ?
O6 Ag2 O7 100.00(17) . . ?
O6 Ag2 O4 165.30(16) . 2_866 ?
O7 Ag2 O4 91.75(17) . 2_866 ?
O6 Ag2 O5 83.94(17) . 2_966 ?
O7 Ag2 O5 160.10(16) . 2_966 ?
O4 Ag2 O5 88.01(17) 2_866 2_966 ?
O6 Ag2 O5 87.81(17) . 1_455 ?
O7 Ag2 O5 93.16(16) . 1_455 ?
O4 Ag2 O5 82.71(16) 2_866 1_455 ?
O5 Ag2 O5 106.54(14) 2_966 1_455 ?
O6 Ag2 Ag2 83.13(11) . 2_866 ?
O7 Ag2 Ag2 145.41(12) . 2_866 ?
O4 Ag2 Ag2 82.18(11) 2_866 2_866 ?
O5 Ag2 Ag2 54.17(11) 2_966 2_866 ?
O5 Ag2 Ag2 52.36(11) 1_455 2_866 ?
O6 Ag2 Ag1 62.82(13) . 1_655 ?
O7 Ag2 Ag1 82.21(13) . 1_655 ?
O4 Ag2 Ag1 128.23(12) 2_866 1_655 ?
O5 Ag2 Ag1 82.35(12) 2_966 1_655 ?
O5 Ag2 Ag1 148.65(11) 1_455 1_655 ?
Ag2 Ag2 Ag1 127.75(5) 2_866 1_655 ?
O3 S1 O2 113.6(3) . . ?
O3 S1 O1 114.5(3) . . ?
O2 S1 O1 114.6(3) . . ?
O3 S1 C1 105.5(3) . . ?
O2 S1 C1 103.1(3) . . ?
O1 S1 C1 103.9(3) . . ?
O6 S2 O5 114.2(3) . . ?
O6 S2 O4 114.3(3) . . ?
O5 S2 O4 114.4(3) . . ?
O6 S2 C2 103.7(3) . . ?
O5 S2 C2 104.6(3) . . ?
O4 S2 C2 103.9(3) . . ?
S1 O1 Ag1 128.7(3) . . ?
S1 O2 Ag1 114.2(3) . 2_656 ?
S1 O3 Ag1 123.8(3) . 1_455 ?
S2 O4 Ag2 129.8(3) . 2_866 ?
S2 O4 Ag1 136.1(3) . 2_866 ?
Ag2 O4 Ag1 86.13(15) 2_866 2_866 ?
S2 O5 Ag2 125.1(3) . 2_966 ?
S2 O5 Ag2 126.0(3) . 1_655 ?
Ag2 O5 Ag2 73.46(13) 2_966 1_655 ?
S2 O6 Ag2 130.6(3) . . ?
C3 O7 Ag1 116.9(4) . . ?
C3 O7 Ag2 125.5(4) . . ?
Ag1 O7 Ag2 90.13(18) . . ?
C3 O7 H1 104(8) . . ?
Ag1 O7 H1 115(8) . . ?
Ag2 O7 H1 105(8) . . ?
F3 C1 F1 109.1(6) . . ?
F3 C1 F2 108.5(6) . . ?
F1 C1 F2 107.8(6) . . ?
F3 C1 S1 110.7(5) . . ?
F1 C1 S1 110.6(5) . . ?
F2 C1 S1 110.1(5) . . ?
F5 C2 F6 109.0(6) . . ?
F5 C2 F4 108.4(6) . . ?
F6 C2 F4 108.1(6) . . ?
F5 C2 S2 111.0(5) . . ?
F6 C2 S2 110.7(5) . . ?
F4 C2 S2 109.5(5) . . ?
O7 C3 C4 111.7(6) . . ?
O7 C3 H2 109.3 . . ?
C4 C3 H2 109.3 . . ?
O7 C3 H3 109.3 . . ?
C4 C3 H3 109.3 . . ?
H2 C3 H3 107.9 . . ?
C3 C4 H4 109.5 . . ?
C3 C4 H5 109.5 . . ?
H4 C4 H5 109.5 . . ?
C3 C4 H6 109.5 . . ?
H4 C4 H6 109.5 . . ?
H5 C4 H6 109.5 . . ?

loop_
_geom_bond_atom_site_label_1
_geom_bond_atom_site_label_2
_geom_bond_distance
_geom_bond_site_symmetry_2
_geom_bond_publ_flag
Ag1 O1 2.381(5) . ?
Ag1 O7 2.393(5) . ?
Ag1 O3 2.432(5) 1_655 ?
Ag1 O4 2.530(5) 2_866 ?
Ag1 O2 2.546(5) 2_656 ?
Ag1 Ag2 3.327(2) 1_455 ?
Ag2 O6 2.425(5) . ?
Ag2 O7 2.427(5) . ?
Ag2 O4 2.467(5) 2_866 ?
Ag2 O5 2.528(5) 2_966 ?
Ag2 O5 2.588(5) 1_455 ?
Ag2 Ag2 3.0602(10) 2_866 ?
Ag2 Ag1 3.327(3) 1_655 ?
S1 O3 1.437(5) . ?
S1 O2 1.443(5) . ?
S1 O1 1.451(5) . ?
S1 C1 1.820(7) . ?
S2 O6 1.448(5) . ?
S2 O5 1.449(5) . ?
S2 O4 1.451(5) . ?
S2 C2 1.823(7) . ?
O2 Ag1 2.546(5) 2_656 ?
O3 Ag1 2.432(5) 1_455 ?
O4 Ag2 2.467(5) 2_866 ?
O4 Ag1 2.530(5) 2_866 ?
O5 Ag2 2.528(5) 2_966 ?
O5 Ag2 2.588(5) 1_655 ?
O7 C3 1.453(9) . ?
O7 H1 0.75(11) . ?
F1 C1 1.311(9) . ?
F2 C1 1.327(8) . ?
F3 C1 1.309(9) . ?
F4 C2 1.329(8) . ?
F5 C2 1.317(8) . ?
F6 C2 1.325(8) . ?
C3 C4 1.495(11) . ?
C3 H2 0.9900 . ?
C3 H3 0.9900 . ?
C4 H4 0.9800 . ?
C4 H5 0.9800 . ?
C4 H6 0.9800 . ?

loop_
_geom_torsion_atom_site_label_1
_geom_torsion_atom_site_label_2
_geom_torsion_atom_site_label_3
_geom_torsion_atom_site_label_4
_geom_torsion
_geom_torsion_site_symmetry_1
_geom_torsion_site_symmetry_2
_geom_torsion_site_symmetry_3
_geom_torsion_site_symmetry_4
_geom_torsion_publ_flag
O3 S1 O1 Ag1 -140.8(3) . . . . ?
O2 S1 O1 Ag1 -7.0(5) . . . . ?
C1 S1 O1 Ag1 104.7(4) . . . . ?
O7 Ag1 O1 S1 120.0(9) . . . . ?
O3 Ag1 O1 S1 -47.5(4) 1_655 . . . ?
O4 Ag1 O1 S1 -134.8(4) 2_866 . . . ?
O2 Ag1 O1 S1 63.0(4) 2_656 . . . ?
Ag2 Ag1 O1 S1 155.8(4) 1_455 . . . ?
O3 S1 O2 Ag1 23.2(4) . . . 2_656 ?
O1 S1 O2 Ag1 -111.0(3) . . . 2_656 ?
C1 S1 O2 Ag1 136.8(3) . . . 2_656 ?
O2 S1 O3 Ag1 -115.3(3) . . . 1_455 ?
O1 S1 O3 Ag1 19.0(5) . . . 1_455 ?
C1 S1 O3 Ag1 132.6(3) . . . 1_455 ?
O6 S2 O4 Ag2 3.3(5) . . . 2_866 ?
O5 S2 O4 Ag2 -131.0(3) . . . 2_866 ?
C2 S2 O4 Ag2 115.6(4) . . . 2_866 ?
O6 S2 O4 Ag1 140.8(4) . . . 2_866 ?
O5 S2 O4 Ag1 6.5(5) . . . 2_866 ?
C2 S2 O4 Ag1 -107.0(4) . . . 2_866 ?
O6 S2 O5 Ag2 -114.0(3) . . . 2_966 ?
O4 S2 O5 Ag2 20.3(4) . . . 2_966 ?
C2 S2 O5 Ag2 133.3(3) . . . 2_966 ?
O6 S2 O5 Ag2 -19.4(4) . . . 1_655 ?
O4 S2 O5 Ag2 114.9(3) . . . 1_655 ?
C2 S2 O5 Ag2 -132.0(3) . . . 1_655 ?
O5 S2 O6 Ag2 130.0(4) . . . . ?
O4 S2 O6 Ag2 -4.4(5) . . . . ?
C2 S2 O6 Ag2 -116.8(4) . . . . ?
O7 Ag2 O6 S2 148.3(4) . . . . ?
O4 Ag2 O6 S2 5.7(9) 2_866 . . . ?
O5 Ag2 O6 S2 -51.4(4) 2_966 . . . ?
O5 Ag2 O6 S2 55.4(4) 1_455 . . . ?
Ag2 Ag2 O6 S2 3.1(4) 2_866 . . . ?
Ag1 Ag2 O6 S2 -135.9(4) 1_655 . . . ?
O1 Ag1 O7 C3 -17.9(12) . . . . ?
O3 Ag1 O7 C3 149.5(4) 1_655 . . . ?
O4 Ag1 O7 C3 -123.2(4) 2_866 . . . ?
O2 Ag1 O7 C3 37.9(4) 2_656 . . . ?
Ag2 Ag1 O7 C3 -49.8(5) 1_455 . . . ?
O1 Ag1 O7 Ag2 112.8(9) . . . . ?
O3 Ag1 O7 Ag2 -79.79(17) 1_655 . . . ?
O4 Ag1 O7 Ag2 7.49(16) 2_866 . . . ?
O2 Ag1 O7 Ag2 168.60(15) 2_656 . . . ?
Ag2 Ag1 O7 Ag2 80.88(15) 1_455 . . . ?
O6 Ag2 O7 C3 -54.9(5) . . . . ?
O4 Ag2 O7 C3 116.2(5) 2_866 . . . ?
O5 Ag2 O7 C3 -154.8(5) 2_966 . . . ?
O5 Ag2 O7 C3 33.4(5) 1_455 . . . ?
Ag2 Ag2 O7 C3 37.5(6) 2_866 . . . ?
Ag1 Ag2 O7 C3 -115.4(5) 1_655 . . . ?
O6 Ag2 O7 Ag1 -178.81(15) . . . . ?
O4 Ag2 O7 Ag1 -7.69(17) 2_866 . . . ?
O5 Ag2 O7 Ag1 81.3(5) 2_966 . . . ?
O5 Ag2 O7 Ag1 -90.48(17) 1_455 . . . ?
Ag2 Ag2 O7 Ag1 -86.4(2) 2_866 . . . ?
Ag1 Ag2 O7 Ag1 120.68(14) 1_655 . . . ?
O3 S1 C1 F3 -61.6(6) . . . . ?
O2 S1 C1 F3 179.1(5) . . . . ?
O1 S1 C1 F3 59.2(6) . . . . ?
O3 S1 C1 F1 177.4(5) . . . . ?
O2 S1 C1 F1 58.0(6) . . . . ?
O1 S1 C1 F1 -61.8(6) . . . . ?
O3 S1 C1 F2 58.3(6) . . . . ?
O2 S1 C1 F2 -61.0(6) . . . . ?
O1 S1 C1 F2 179.1(5) . . . . ?
O6 S2 C2 F5 -179.1(5) . . . . ?
O5 S2 C2 F5 -59.2(6) . . . . ?
O4 S2 C2 F5 61.2(6) . . . . ?
O6 S2 C2 F6 -57.8(6) . . . . ?
O5 S2 C2 F6 62.1(6) . . . . ?
O4 S2 C2 F6 -177.6(5) . . . . ?
O6 S2 C2 F4 61.3(5) . . . . ?
O5 S2 C2 F4 -178.8(4) . . . . ?
O4 S2 C2 F4 -58.5(5) . . . . ?
Ag1 O7 C3 C4 159.8(5) . . . . ?
Ag2 O7 C3 C4 48.4(8) . . . . ?
